data_7004666
loop_
_publ_author_name
'Mishra, Shashank'
'Jeanneau, Erwann'
'Daniele, St\'ephane'
'Ledoux, Gilles'

_publ_section_title
;
 Reactions of metal iodides as a simple route to heterometallics:
 synthesis, structural transformations, thermal and luminescent
 properties of novel hybrid iodoargentate derivatives templated by
 [YL8]3+ or [YL7]3+ cations (L = DMF or DMSO)
;
_journal_issue 44
_journal_name_full 'Dalton Transactions'
_journal_page_first 6296
_journal_page_last 6304
_journal_paper_doi 10.1039/B809964B
_journal_year 2008
_chemical_absolute_configuration unk
_chemical_formula_moiety 'C112 H330.00 Ag24 I48 O56.00 S56.00 Y8.00'
_chemical_formula_sum 'C112 H330 Ag24 I48 O56 S56 Y8'
_chemical_formula_weight 13761.00
_space_group_IT_number 146
_symmetry_cell_setting trigonal
_symmetry_space_group_name_Hall 'R 3'
_symmetry_space_group_name_H-M 'R 3 :H'
_atom_sites_solution_hydrogens geom
_atom_sites_solution_primary direct
_audit_creation_date 08-05-28
_audit_creation_method CRYSTALS_ver_12.85
_cell_angle_alpha 90
_cell_angle_beta 90
_cell_angle_gamma 120
_cell_formula_units_Z 3
_cell_length_a 40.194(2)
_cell_length_b 40.194(2)
_cell_length_c 19.195(3)
_cell_measurement_reflns_used 7142
_cell_measurement_temperature 150
_cell_measurement_theta_max 27.878
_cell_measurement_theta_min 0.730
_cell_volume 26856(5)
_computing_cell_refinement 'DENZO/SCALEPACK (Otwinowski & Minor, 1997)'
_computing_data_collection 'COLLECT (Nonius, 1997-2001).'
_computing_data_reduction 'DENZO/SCALEPACK (Otwinowski & Minor, 1997)'
_computing_molecular_graphics 'CAMERON (Watkin et al., 1996)'
_computing_publication_material 'CRYSTALS (Betteridge et al., 2003)'
_computing_structure_refinement 'CRYSTALS (Betteridge et al., 2003)'
_computing_structure_solution 'SIR97 (Altomare et al., 1999)'
_diffrn_ambient_temperature 150
_diffrn_measured_fraction_theta_full 0.962
_diffrn_measured_fraction_theta_max 0.832
_diffrn_measurement_device 'Nonius KappaCCD'
_diffrn_measurement_device_type Area
_diffrn_measurement_method '\f & \w scans'
_diffrn_radiation_monochromator graphite
_diffrn_radiation_type 'Mo K\a'
_diffrn_radiation_wavelength 0.71069
_diffrn_reflns_av_R_equivalents 0.098
_diffrn_reflns_limit_h_max 39
_diffrn_reflns_limit_h_min -50
_diffrn_reflns_limit_k_max 45
_diffrn_reflns_limit_k_min -48
_diffrn_reflns_limit_l_max 18
_diffrn_reflns_limit_l_min -25
_diffrn_reflns_number 30244
_diffrn_reflns_theta_full 25.099
_diffrn_reflns_theta_max 27.888
_diffrn_reflns_theta_min 1.211
_diffrn_standards_number 0
_exptl_absorpt_coefficient_mu 7.069
_exptl_absorpt_correction_T_max 0.32
_exptl_absorpt_correction_T_min 0.23
_exptl_absorpt_correction_type multi-scan
_exptl_absorpt_process_details 'SADABS (Siemens, 1996)'
_exptl_crystal_colour colorless
_exptl_crystal_density_diffrn 2.552
_exptl_crystal_density_method 'not measured'
_exptl_crystal_description block
_exptl_crystal_F_000 18989.994
_exptl_crystal_size_max 0.24
_exptl_crystal_size_mid 0.22
_exptl_crystal_size_min 0.16
_refine_diff_density_max 3.32
_refine_diff_density_min -1.88
_refine_ls_extinction_method None
_refine_ls_goodness_of_fit_ref 1.1494
_refine_ls_hydrogen_treatment constr
_refine_ls_matrix_type full
_refine_ls_number_parameters 933
_refine_ls_number_reflns 7142
_refine_ls_number_restraints 474
_refine_ls_R_factor_all 0.1683
_refine_ls_R_factor_gt 0.0725
_refine_ls_shift/su_max 0.004767
_refine_ls_structure_factor_coef F
_refine_ls_weighting_details
;
Method, part 1, Chebychev polynomial, (Watkin, 1994, Prince, 1982)
[weight] = 1.0/[A~0~*T~0~(x)+A~1~*T~1~(x) ... +A~n-1~]*T~n-1~(x)]
where A~i~ are the Chebychev coefficients listed below and x= Fcalc/Fmax
Method = Robust Weighting (Prince, 1982)
W = [weight] * [1-(deltaF/6*sigmaF)^2^]^2^
A~i~ are:
1.11 0.275 0.553
;
_refine_ls_weighting_scheme calc
_refine_ls_wR_factor_all 0.1896
_refine_ls_wR_factor_gt 0.0722
_refine_ls_wR_factor_ref 0.0648
_reflns_limit_h_max 24
_reflns_limit_h_min -49
_reflns_limit_k_max 48
_reflns_limit_k_min 0
_reflns_limit_l_max 18
_reflns_limit_l_min -25
_reflns_number_gt 8483
_reflns_number_total 16985
_reflns_threshold_expression I>2.0\s(I)
_oxford_diffrn_Wilson_B_factor 0.00
_oxford_diffrn_Wilson_scale 0.00
_oxford_refine_ls_r_factor_ref 0.0601
_oxford_refine_ls_scale 0.02048(3)
_oxford_reflns_number_all 16906
_oxford_reflns_threshold_expression_ref I>3.0\s(I)
_oxford_structure_analysis_title 'sadabs in R -3'
_cod_data_source_file B809964B.txt
_cod_data_source_block complex_5
_cod_depositor_comments
;
The following automatic conversions were performed:
'_symmetry_cell_setting' value 'Trigonal' changed to 'trigonal' according
to '/home/saulius/struct/CIF-dictionaries/cif_core.dic' dictionary named
'cif_core.dic' version 2.4.1 from 2010-06-29.

Automatic conversion script
Id: cif_fix_enum 1527 2010-12-29 10:47:43Z saulius 
;
_cod_original_sg_symbol_H-M 'R 3 '
_cod_original_formula_sum 'C112 H330.00 Ag24 I48 O56.00 S56.00 Y8.00'
_cod_database_code 7004666

loop_
_symmetry_equiv_pos_as_xyz
x,y,z
x+1/3,y+2/3,z+2/3
x+2/3,y+1/3,z+1/3
-y,x-y,z
-y+1/3,x-y+2/3,z+2/3
-y+2/3,x-y+1/3,z+1/3
-x+y,-x,z
-x+y+1/3,-x+2/3,z+2/3
-x+y+2/3,-x+1/3,z+1/3

loop_
_atom_site_label
_atom_site_type_symbol
_atom_site_fract_x
_atom_site_fract_y
_atom_site_fract_z
_atom_site_U_iso_or_equiv
_atom_site_occupancy
_atom_site_adp_type
_atom_site_refinement_flags_posn
_atom_site_refinement_flags_adp
_atom_site_refinement_flags_occupancy
_atom_site_disorder_assembly
_atom_site_disorder_group
_oxford_atom_site_special_shape
_atom_site_attached_hydrogens
C1 C 0.5482(14) 0.4109(15) 0.778(2) 0.0885 1.0000 Uani . U . . . . .
C2 C 0.5934(13) 0.4885(15) 0.758(2) 0.0886 1.0000 Uani . U . . . . .
C3 C 0.5326(14) 0.5435(16) 0.682(2) 0.0902 1.0000 Uani . U . . . . .
C4 C 0.5524(14) 0.5419(15) 0.551(2) 0.0942 1.0000 Uani . U . . . . .
C5 C 0.3877(14) 0.4662(16) 0.793(2) 0.0997 1.0000 Uani . U . . . . .
C6 C 0.4154(15) 0.5197(16) 0.692(2) 0.1049 1.0000 Uani . U . . . . .
C7 C 0.3579(10) 0.3953(11) 0.5433(19) 0.1099 1.0000 Uani D U . . . . .
C8 C 0.3784(10) 0.3427(11) 0.550(2) 0.1103 1.0000 Uani D U . . . . .
C9 C 0.4336(15) 0.3329(17) 0.800(2) 0.1090 1.0000 Uani . U . . . . .
C10 C 0.3583(15) 0.3013(16) 0.757(2) 0.1083 1.0000 Uani . U . . . . .
C11 C 0.5037(15) 0.3496(17) 0.570(2) 0.1083 1.0000 Uani . U . . . . .
C12 C 0.5308(14) 0.4208(16) 0.529(2) 0.1085 1.0000 Uani . U . . . . .
C13 C 0.4418(15) 0.4168(17) 0.938(2) 0.1105 1.0000 Uani . U . . . . .
C14 C 0.5008(15) 0.4851(16) 0.887(2) 0.1110 1.0000 Uani . U . . . . .
C15 C 0.6457(17) 0.6252(15) 0.474(2) 0.1076 1.0000 Uani . U . . . . .
C16 C 0.6481(17) 0.5922(15) 0.363(3) 0.1045 1.0000 Uani . U . . . . .
C17 C 0.6271(16) 0.6963(15) 0.229(3) 0.1000 1.0000 Uani . U . . . . .
C18 C 0.5491(16) 0.6599(15) 0.222(2) 0.0966 1.0000 Uani . U . . . . .
C19 C 0.5175(17) 0.6458(15) 0.434(3) 0.0977 1.0000 Uani . U . . . . .
C20 C 0.4813(16) 0.5747(15) 0.465(3) 0.0983 1.0000 Uani . U . . . . .
C21 C 0.4302(15) 0.5190(13) 0.310(2) 0.1012 1.0000 Uani D U . . . . .
C22 C 0.4290(17) 0.5280(15) 0.180(2) 0.1019 1.0000 Uani . U . . . . .
C23 C 0.4713(17) 0.4476(15) 0.312(2) 0.0996 1.0000 Uani . U . . . . .
C24 C 0.4582(16) 0.4532(15) 0.444(2) 0.0995 1.0000 Uani . U . . . . .
C25 C 0.5153(16) 0.5287(14) 0.078(2) 0.0996 1.0000 Uani . U . . . . .
C26 C 0.5882(16) 0.5816(15) 0.064(2) 0.1010 1.0000 Uani . U . . . . .
C27 C 0.5886(17) 0.4900(15) 0.191(2) 0.1016 1.0000 Uani . U . . . . .
C28 C 0.5978(17) 0.4727(15) 0.319(2) 0.1012 1.0000 Uani . U . . . . .
C29 C 0.6402(18) 0.4225(15) 0.418(3) 0.1048 1.0000 Uani . U . . . . .
C30 C 0.5782(17) 0.3480(16) 0.447(3) 0.1089 1.0000 Uani . U . . . . .
C31 C 0.6823(18) 0.4410(17) 0.222(3) 0.1133 1.0000 Uani . U . . . . .
C32 C 0.7538(18) 0.4653(16) 0.262(3) 0.1184 1.0000 Uani . U . . . . .
C33 C 0.652(3) 0.295(2) 0.117(4) 0.1224 0.6667 Uani D U . . . . .
C34 C 0.4552(12) 0.6834(12) 0.198(2) 0.1248 1.0000 Uani D U . . . . .
C35 C 0.4312(11) 0.7152(13) 0.2974(19) 0.1251 1.0000 Uani D U . . . . .
C36 C 0.2120(19) 0.6252(18) 0.024(3) 0.1259 1.0000 Uani . U . . . . .
C37 C 0.2094(18) 0.6283(18) 0.138(3) 0.1266 1.0000 Uani . U . . . . .
C38 C 0.346(3) 0.640(3) -0.090(5) 0.1267 0.6667 Uani . U . . . . .
S1 S 0.5549(3) 0.4477(4) 0.7179(5) 0.0637 1.0000 Uani . U . . . . .
S2 S 0.5398(4) 0.5129(4) 0.6252(6) 0.0813 1.0000 Uani . U . . . . .
S3 S 0.4309(4) 0.4955(4) 0.7415(7) 0.0958 1.0000 Uani D U . . . . .
S4 S 0.3765(4) 0.3777(4) 0.5986(6) 0.0931 1.0000 Uani D U . . . . .
S5 S 0.3969(4) 0.3459(4) 0.7802(6) 0.0838 1.0000 Uani . U . . . . .
S6 S 0.4887(4) 0.3833(4) 0.5607(5) 0.0695 1.0000 Uani . U . . . . .
S7 S 0.4768(4) 0.4351(4) 0.8671(5) 0.0686 1.0000 Uani . U . . . . .
S8 S 0.6337(4) 0.6231(4) 0.3864(6) 0.0789 1.0000 Uani . U . . . . .
S9 S 0.5860(4) 0.6612(3) 0.2717(5) 0.0622 1.0000 Uani . U . . . . .
S10 S 0.5226(3) 0.6056(3) 0.4343(5) 0.0612 1.0000 Uani . U . . . . .
S11 S 0.4581(4) 0.5503(4) 0.2515(6) 0.0759 1.0000 Uani D U . . . . .
S12 S 0.4980(4) 0.4746(4) 0.3874(5) 0.0679 1.0000 Uani . U . . . . .
S13 S 0.5494(4) 0.5682(4) 0.1205(5) 0.0740 1.0000 Uani . U . . . . .
S14 S 0.5916(4) 0.5045(4) 0.2654(6) 0.0882 1.0000 Uani . U . . . . .
S15 S 0.6166(5) 0.3736(5) 0.3827(6) 0.0948 1.0000 Uani . U . . . . .
S16 S 0.6667 0.3333 0.1359(11) 0.1021 1.0000 Uani DS TU . . . . .
S17 S 0.7140(5) 0.4225(5) 0.2318(6) 0.0996 1.0000 Uani . U . . . . .
S18 S 0.4315(5) 0.7090(5) 0.2042(6) 0.1076 1.0000 Uani D U . . . . .
S19 S 0.3333 0.6667 -0.0601(11) 0.1038 1.0000 Uani DS TU . . . . .
S20 S 0.2340(5) 0.6199(5) 0.0911(7) 0.1072 1.0000 Uani . U . . . . .
O1 O 0.5218(7) 0.4544(7) 0.7347(11) 0.0577 1.0000 Uani . U . . . . .
O2 O 0.5008(8) 0.4805(8) 0.6130(12) 0.0658 1.0000 Uani . U . . . . .
O4 O 0.4195(8) 0.4097(8) 0.5964(11) 0.0745 1.0000 Uani D U . . . . .
O5 O 0.4120(8) 0.3613(8) 0.7132(12) 0.0734 1.0000 Uani . U . . . . .
O6 O 0.4848(8) 0.3946(8) 0.6354(12) 0.0672 1.0000 Uani . U . . . . .
O7 O 0.4545(8) 0.4296(8) 0.8028(12) 0.0674 1.0000 Uani . U . . . . .
O8 O 0.5913(7) 0.5873(8) 0.3863(12) 0.0635 1.0000 Uani . U . . . . .
O9 O 0.5818(7) 0.6224(8) 0.2545(11) 0.0571 1.0000 Uani . U . . . . .
O10 O 0.5238(7) 0.5969(8) 0.3599(11) 0.0556 1.0000 Uani . U . . . . .
O11 O 0.4909(7) 0.5428(8) 0.2393(10) 0.0538 1.0000 Uani . U . . . . .
O12 O 0.5073(7) 0.5161(8) 0.3776(11) 0.0560 1.0000 Uani . U . . . . .
O13 O 0.5600(7) 0.5526(8) 0.1831(11) 0.0557 1.0000 Uani . U . . . . .
O14 O 0.5692(7) 0.5209(8) 0.3018(12) 0.0592 1.0000 Uani . U . . . . .
O15 O 0.6435(8) 0.3590(9) 0.3974(12) 0.0666 1.0000 Uani . U . . . . .
O16 O 0.6461(8) 0.328(2) 0.202(3) 0.0744 0.3333 Uani D U . . . . .
O17 O 0.6987(8) 0.3983(9) 0.2952(14) 0.0829 1.0000 Uani . U . . . . .
O18 O 0.3893(8) 0.6763(9) 0.1936(13) 0.0893 1.0000 Uani D U . . . . .
O19 O 0.340(3) 0.651(2) 0.008(3) 0.0906 0.3333 Uani D U . . . . .
O20 O 0.2749(9) 0.6540(10) 0.0938(14) 0.0919 1.0000 Uani . U . . . . .
I1 I 0.36052(8) 0.39894(8) 0.31734(16) 0.0571 1.0000 Uani . . . . . . .
I2 I 0.30070(9) 0.46385(11) 0.68431(17) 0.0771 1.0000 Uani . . . . . . .
I3 I 0.18776(9) 0.43818(10) 0.32372(16) 0.0720 1.0000 Uani . . . . . . .
I4 I 0.39943(12) 0.60264(11) 0.3655(2) 0.1029 1.0000 Uani . . . . . . .
I5 I 0.26106(8) 0.39667(8) 0.46310(15) 0.0565 1.0000 Uani . . . . . . .
I6 I 0.28111(9) 0.52038(8) 0.48754(15) 0.0581 1.0000 Uani . . . . . . .
I7 I 0.38140(8) 0.49426(9) 0.48846(15) 0.0599 1.0000 Uani . . . . . . .
I8 I 0.31523(9) 0.48428(9) 0.27977(14) 0.0607 1.0000 Uani . . . . . . .
I9 I 0.62100(9) 0.40989(8) 0.64329(16) 0.0621 1.0000 Uani . . . . . . .
I10 I 0.83390(10) 0.58137(10) 0.65045(18) 0.0749 1.0000 Uani . . . . . . .
I11 I 0.70793(9) 0.54345(10) 0.31355(16) 0.0696 1.0000 Uani . . . . . . .
I12 I 0.64695(9) 0.60104(9) 0.68059(15) 0.0592 1.0000 Uani . . . . . . .
I13 I 0.62931(7) 0.50934(8) 0.51633(15) 0.0500 1.0000 Uani . . . . . . .
I14 I 0.73579(8) 0.49144(8) 0.50731(15) 0.0571 1.0000 Uani . . . . . . .
I15 I 0.70962(8) 0.53062(8) 0.71995(14) 0.0530 1.0000 Uani . . . . . . .
I16 I 0.74721(8) 0.61313(7) 0.53154(15) 0.0512 1.0000 Uani . . . . . . .
Ag8 Ag 0.68138(10) 0.56405(9) 0.61828(17) 0.0575 1.0000 Uani . . . . . . .
Y2 Y 0.54900(11) 0.56263(11) 0.29844(18) 0.0416 1.0000 Uani . . . . . . .
Ag5 Ag 0.67296(10) 0.48304(10) 0.59763(17) 0.0615 1.0000 Uani . . . . . . .
Ag1 Ag 0.33180(10) 0.44090(10) 0.38314(17) 0.0636 1.0000 Uani . . . . . . .
Ag2 Ag 0.30455(10) 0.46773(11) 0.54066(19) 0.0667 1.0000 Uani . . . . . . .
Y1 Y 0.46139(10) 0.42968(11) 0.68719(18) 0.0405 1.0000 Uani D . . . . . .
Ag6 Ag 0.76116(10) 0.55705(10) 0.59954(18) 0.0639 1.0000 Uani . . . . . . .
Y4 Y 0.6667 0.3333 0.3176(3) 0.0393 1.0000 Uani DS T . . . . .
Ag3 Ag 0.25693(11) 0.45744(11) 0.38836(19) 0.0703 1.0000 Uani . . . . . . .
Ag7 Ag 0.70570(10) 0.53973(11) 0.45832(18) 0.0647 1.0000 Uani . . . . . . .
Ag4 Ag 0.34627(10) 0.52989(11) 0.40688(18) 0.0664 1.0000 Uani . . . . . . .
Y3 Y 0.3333 0.6667 0.1315(3) 0.0604 1.0000 Uani DS T . . . . .
O3 O 0.4270(8) 0.4656(7) 0.6961(12) 0.0755 1.0000 Uani D U . . . . .
H231 H 0.4883 0.4548 0.2736 0.1057 1.0000 Uiso R . . . . . .
H232 H 0.4514 0.4532 0.3023 0.1057 1.0000 Uiso R . . . . . .
H233 H 0.4603 0.4209 0.3207 0.1057 1.0000 Uiso R . . . . . .
H241 H 0.4659 0.4636 0.4898 0.1056 1.0000 Uiso R . . . . . .
H242 H 0.4391 0.4585 0.4276 0.1056 1.0000 Uiso R . . . . . .
H243 H 0.4481 0.4262 0.4460 0.1056 1.0000 Uiso R . . . . . .
H281 H 0.5995 0.4803 0.3660 0.1126 1.0000 Uiso R . . . . . .
H282 H 0.5763 0.4477 0.3127 0.1126 1.0000 Uiso R . . . . . .
H283 H 0.6206 0.4725 0.3061 0.1126 1.0000 Uiso R . . . . . .
H271 H 0.5858 0.5068 0.1599 0.1113 1.0000 Uiso R . . . . . .
H272 H 0.5671 0.4648 0.1865 0.1113 1.0000 Uiso R . . . . . .
H273 H 0.6114 0.4896 0.1799 0.1113 1.0000 Uiso R . . . . . .
H191 H 0.5401 0.6671 0.4163 0.1037 1.0000 Uiso R . . . . . .
H192 H 0.5131 0.6514 0.4804 0.1037 1.0000 Uiso R . . . . . .
H193 H 0.4962 0.6409 0.4057 0.1037 1.0000 Uiso R . . . . . .
H201 H 0.4804 0.5507 0.4687 0.1048 1.0000 Uiso R . . . . . .
H202 H 0.4781 0.5827 0.5099 0.1048 1.0000 Uiso R . . . . . .
H203 H 0.4612 0.5721 0.4353 0.1048 1.0000 Uiso R . . . . . .
H221 H 0.4414 0.5420 0.1389 0.1075 1.0000 Uiso R . . . . . .
H222 H 0.4048 0.5267 0.1847 0.1075 1.0000 Uiso R . . . . . .
H223 H 0.4252 0.5027 0.1764 0.1075 1.0000 Uiso R . . . . . .
H211 H 0.4417 0.5274 0.3545 0.1072 1.0000 Uiso R . . . . . .
H212 H 0.4061 0.5180 0.3092 0.1072 1.0000 Uiso R . . . . . .
H213 H 0.4265 0.4941 0.3009 0.1072 1.0000 Uiso R . . . . . .
H171 H 0.6491 0.6993 0.2530 0.1026 1.0000 Uiso R . . . . . .
H172 H 0.6271 0.7199 0.2293 0.1026 1.0000 Uiso R . . . . . .
H173 H 0.6275 0.6888 0.1823 0.1026 1.0000 Uiso R . . . . . .
H261 H 0.6102 0.6041 0.0804 0.1089 1.0000 Uiso R . . . . . .
H262 H 0.5817 0.5865 0.0186 0.1089 1.0000 Uiso R . . . . . .
H263 H 0.5935 0.5612 0.0609 0.1089 1.0000 Uiso R . . . . . .
H251 H 0.4920 0.5183 0.1037 0.1068 1.0000 Uiso R . . . . . .
H252 H 0.5114 0.5354 0.0326 0.1068 1.0000 Uiso R . . . . . .
H253 H 0.5232 0.5101 0.0749 0.1068 1.0000 Uiso R . . . . . .
H151 H 0.6384 0.6420 0.4951 0.1566 1.0000 Uiso R . . . . . .
H152 H 0.6318 0.6006 0.4954 0.1566 1.0000 Uiso R . . . . . .
H153 H 0.6725 0.6351 0.4809 0.1566 1.0000 Uiso R . . . . . .
H181 H 0.5250 0.6413 0.2400 0.1021 1.0000 Uiso R . . . . . .
H182 H 0.5510 0.6844 0.2221 0.1021 1.0000 Uiso R . . . . . .
H183 H 0.5514 0.6533 0.1751 0.1021 1.0000 Uiso R . . . . . .
H161 H 0.6440 0.5875 0.3146 0.1568 1.0000 Uiso R . . . . . .
H162 H 0.6340 0.5687 0.3878 0.1568 1.0000 Uiso R . . . . . .
H163 H 0.6747 0.6033 0.3733 0.1568 1.0000 Uiso R . . . . . .
H321 H 0.7746 0.4610 0.2709 0.1255 1.0000 Uiso R . . . . . .
H322 H 0.7475 0.4738 0.3036 0.1255 1.0000 Uiso R . . . . . .
H323 H 0.7609 0.4844 0.2270 0.1255 1.0000 Uiso R . . . . . .
H301 H 0.5638 0.3217 0.4344 0.1200 1.0000 Uiso R . . . . . .
H302 H 0.5896 0.3502 0.4918 0.1200 1.0000 Uiso R . . . . . .
H303 H 0.5615 0.3584 0.4497 0.1200 1.0000 Uiso R . . . . . .
H371 H 0.2162 0.6280 0.1852 0.1315 1.0000 Uiso R . . . . . .
H372 H 0.1832 0.6094 0.1311 0.1315 1.0000 Uiso R . . . . . .
H373 H 0.2130 0.6529 0.1268 0.1315 1.0000 Uiso R . . . . . .
H341 H 0.4574 0.6776 0.1510 0.1295 1.0000 Uiso R . . . . . .
H342 H 0.4802 0.6979 0.2179 0.1295 1.0000 Uiso R . . . . . .
H343 H 0.4409 0.6602 0.2236 0.1295 1.0000 Uiso R . . . . . .
H351 H 0.4189 0.7297 0.3064 0.1299 1.0000 Uiso R . . . . . .
H352 H 0.4568 0.7287 0.3144 0.1299 1.0000 Uiso R . . . . . .
H353 H 0.4176 0.6910 0.3201 0.1299 1.0000 Uiso R . . . . . .
H361 H 0.2227 0.6207 -0.0165 0.1306 1.0000 Uiso R . . . . . .
H362 H 0.1854 0.6068 0.0264 0.1306 1.0000 Uiso R . . . . . .
H363 H 0.2152 0.6503 0.0220 0.1306 1.0000 Uiso R . . . . . .
H311 H 0.6581 0.4209 0.2061 0.1230 1.0000 Uiso R . . . . . .
H312 H 0.6791 0.4506 0.2650 0.1230 1.0000 Uiso R . . . . . .
H313 H 0.6925 0.4611 0.1884 0.1230 1.0000 Uiso R . . . . . .
H291 H 0.6606 0.4387 0.3874 0.1163 1.0000 Uiso R . . . . . .
H292 H 0.6503 0.4230 0.4629 0.1163 1.0000 Uiso R . . . . . .
H293 H 0.6223 0.4313 0.4207 0.1163 1.0000 Uiso R . . . . . .
H81 H 0.3893 0.3301 0.5752 0.1303 1.0000 Uiso R . . . . . .
H82 H 0.3533 0.3243 0.5346 0.1303 1.0000 Uiso R . . . . . .
H83 H 0.3941 0.3553 0.5105 0.1303 1.0000 Uiso R . . . . . .
H71 H 0.3551 0.4144 0.5675 0.1303 1.0000 Uiso R . . . . . .
H72 H 0.3334 0.3755 0.5282 0.1303 1.0000 Uiso R . . . . . .
H73 H 0.3741 0.4066 0.5041 0.1303 1.0000 Uiso R . . . . . .
H51 H 0.3921 0.4505 0.8242 0.1230 1.0000 Uiso R . . . . . .
H52 H 0.3819 0.4828 0.8188 0.1230 1.0000 Uiso R . . . . . .
H53 H 0.3667 0.4505 0.7633 0.1230 1.0000 Uiso R . . . . . .
H61 H 0.4354 0.5362 0.6609 0.1270 1.0000 Uiso R . . . . . .
H62 H 0.4087 0.5345 0.7208 0.1270 1.0000 Uiso R . . . . . .
H63 H 0.3936 0.5022 0.6653 0.1270 1.0000 Uiso R . . . . . .
H111 H 0.4830 0.3263 0.5876 0.1263 1.0000 Uiso R . . . . . .
H112 H 0.5246 0.3591 0.6016 0.1263 1.0000 Uiso R . . . . . .
H113 H 0.5114 0.3450 0.5260 0.1263 1.0000 Uiso R . . . . . .
H121 H 0.5268 0.4419 0.5210 0.1268 1.0000 Uiso R . . . . . .
H122 H 0.5509 0.4279 0.5617 0.1268 1.0000 Uiso R . . . . . .
H123 H 0.5377 0.4138 0.4862 0.1268 1.0000 Uiso R . . . . . .
H91 H 0.4563 0.3555 0.8136 0.1284 1.0000 Uiso R . . . . . .
H92 H 0.4250 0.3147 0.8366 0.1284 1.0000 Uiso R . . . . . .
H93 H 0.4388 0.3223 0.7598 0.1284 1.0000 Uiso R . . . . . .
H101 H 0.3372 0.3047 0.7448 0.1265 1.0000 Uiso R . . . . . .
H102 H 0.3513 0.2838 0.7945 0.1265 1.0000 Uiso R . . . . . .
H103 H 0.3651 0.2915 0.7177 0.1265 1.0000 Uiso R . . . . . .
H11 H 0.5277 0.3870 0.7627 0.1137 1.0000 Uiso R . . . . . .
H12 H 0.5711 0.4095 0.7814 0.1137 1.0000 Uiso R . . . . . .
H13 H 0.5422 0.4167 0.8230 0.1137 1.0000 Uiso R . . . . . .
H21 H 0.6002 0.5107 0.7312 0.1136 1.0000 Uiso R . . . . . .
H22 H 0.6148 0.4847 0.7621 0.1136 1.0000 Uiso R . . . . . .
H23 H 0.5859 0.4919 0.8037 0.1136 1.0000 Uiso R . . . . . .
H41 H 0.5571 0.5292 0.5135 0.1185 1.0000 Uiso R . . . . . .
H42 H 0.5750 0.5656 0.5600 0.1185 1.0000 Uiso R . . . . . .
H43 H 0.5322 0.5464 0.5382 0.1185 1.0000 Uiso R . . . . . .
H31 H 0.5252 0.5316 0.7266 0.1154 1.0000 Uiso R . . . . . .
H32 H 0.5560 0.5672 0.6864 0.1154 1.0000 Uiso R . . . . . .
H33 H 0.5131 0.5480 0.6646 0.1154 1.0000 Uiso R . . . . . .
H141 H 0.5205 0.4979 0.8532 0.1291 1.0000 Uiso R . . . . . .
H142 H 0.5120 0.4895 0.9321 0.1291 1.0000 Uiso R . . . . . .
H143 H 0.4834 0.4945 0.8850 0.1291 1.0000 Uiso R . . . . . .
H131 H 0.4263 0.3897 0.9343 0.1289 1.0000 Uiso R . . . . . .
H132 H 0.4545 0.4231 0.9820 0.1289 1.0000 Uiso R . . . . . .
H133 H 0.4260 0.4281 0.9350 0.1289 1.0000 Uiso R . . . . . .
H381 H 0.3592 0.6512 -0.1320 0.1314 0.3333 Uiso R . . . . . .
H382 H 0.3627 0.6371 -0.0585 0.1314 0.3333 Uiso R . . . . . .
H383 H 0.3243 0.6156 -0.0992 0.1314 0.3333 Uiso R . . . . . .
H331 H 0.6448 0.2990 0.0712 0.1277 0.3333 Uiso R . . . . . .
H332 H 0.6307 0.2731 0.1369 0.1277 0.3333 Uiso R . . . . . .
H333 H 0.6733 0.2917 0.1140 0.1277 0.3333 Uiso R . . . . . .

loop_
_atom_site_aniso_label
_atom_site_aniso_U_11
_atom_site_aniso_U_22
_atom_site_aniso_U_33
_atom_site_aniso_U_23
_atom_site_aniso_U_13
_atom_site_aniso_U_12
C1 0.069(13) 0.123(16) 0.062(11) -0.022(11) -0.015(10) 0.039(13)
C2 0.070(13) 0.123(16) 0.061(10) -0.021(10) -0.016(9) 0.039(12)
C3 0.071(12) 0.124(15) 0.063(10) -0.019(10) -0.016(9) 0.039(12)
C4 0.074(12) 0.126(15) 0.065(9) -0.015(10) -0.016(9) 0.037(11)
C5 0.077(12) 0.130(15) 0.070(9) -0.012(9) -0.016(9) 0.035(11)
C6 0.081(12) 0.132(15) 0.074(9) -0.010(9) -0.015(9) 0.032(11)
C7 0.084(12) 0.133(15) 0.079(9) -0.008(9) -0.017(9) 0.029(11)
C8 0.083(12) 0.134(15) 0.080(10) -0.008(9) -0.018(9) 0.028(11)
C9 0.080(12) 0.134(15) 0.079(10) -0.006(10) -0.020(9) 0.028(11)
C10 0.079(12) 0.133(15) 0.079(10) -0.007(10) -0.018(9) 0.027(12)
C11 0.078(12) 0.133(16) 0.079(10) -0.009(10) -0.016(9) 0.027(12)
C12 0.078(13) 0.133(16) 0.079(11) -0.010(11) -0.014(10) 0.027(12)
C13 0.079(13) 0.134(16) 0.082(12) -0.010(11) -0.012(10) 0.026(13)
C14 0.078(14) 0.134(17) 0.083(12) -0.011(12) -0.011(11) 0.025(13)
C15 0.136(16) 0.081(14) 0.108(13) -0.014(11) -0.008(12) 0.056(13)
C16 0.135(15) 0.080(13) 0.107(12) -0.015(11) -0.007(12) 0.060(12)
C17 0.133(15) 0.077(12) 0.104(12) -0.015(10) -0.006(11) 0.063(12)
C18 0.132(14) 0.075(12) 0.101(11) -0.015(10) -0.005(10) 0.065(11)
C19 0.133(14) 0.076(12) 0.099(11) -0.014(9) -0.004(10) 0.064(11)
C20 0.134(14) 0.078(11) 0.098(10) -0.013(9) -0.003(10) 0.064(11)
C21 0.135(14) 0.081(11) 0.098(10) -0.010(9) -0.004(10) 0.062(11)
C22 0.136(13) 0.083(11) 0.096(10) -0.005(9) -0.005(10) 0.062(11)
C23 0.135(13) 0.082(11) 0.094(10) -0.002(9) -0.006(9) 0.063(11)
C24 0.136(13) 0.082(11) 0.092(10) 0.000(9) -0.006(9) 0.063(11)
C25 0.136(13) 0.083(11) 0.093(10) 0.002(9) -0.007(9) 0.065(11)
C26 0.137(13) 0.085(11) 0.095(10) 0.004(9) -0.007(9) 0.066(11)
C27 0.137(13) 0.086(11) 0.098(10) 0.005(9) -0.008(10) 0.068(11)
C28 0.136(13) 0.087(11) 0.101(10) 0.005(9) -0.009(10) 0.071(11)
C29 0.137(13) 0.089(12) 0.105(10) 0.006(9) -0.009(10) 0.070(11)
C30 0.138(14) 0.093(12) 0.109(10) 0.008(9) -0.010(10) 0.068(11)
C31 0.140(14) 0.097(12) 0.112(11) 0.008(10) -0.013(10) 0.065(11)
C32 0.141(14) 0.101(12) 0.115(11) 0.008(10) -0.014(11) 0.061(12)
C33 0.141(15) 0.104(13) 0.118(11) 0.009(10) -0.016(11) 0.058(12)
C34 0.141(15) 0.106(13) 0.120(12) 0.008(11) -0.017(11) 0.057(12)
C35 0.141(15) 0.107(13) 0.121(12) 0.008(11) -0.017(12) 0.057(12)
C36 0.140(16) 0.108(14) 0.121(13) 0.009(12) -0.019(12) 0.056(13)
C37 0.140(16) 0.108(14) 0.122(13) 0.008(12) -0.019(13) 0.055(13)
C38 0.140(17) 0.108(15) 0.121(14) 0.008(13) -0.020(14) 0.054(14)
S1 0.055(5) 0.079(6) 0.055(4) -0.007(4) -0.002(4) 0.032(5)
S2 0.071(5) 0.088(5) 0.070(4) -0.007(4) -0.002(4) 0.028(4)
S3 0.080(5) 0.098(5) 0.084(4) -0.011(4) 0.001(4) 0.025(4)
S4 0.083(5) 0.090(5) 0.084(4) -0.004(4) -0.001(4) 0.027(4)
S5 0.085(5) 0.080(5) 0.074(4) -0.005(4) 0.004(4) 0.032(4)
S6 0.079(5) 0.069(5) 0.061(4) -0.007(3) 0.003(4) 0.038(4)
S7 0.087(5) 0.066(4) 0.054(4) 0.002(3) -0.001(4) 0.038(4)
S8 0.086(5) 0.075(5) 0.068(4) 0.004(4) -0.005(4) 0.035(4)
S9 0.077(4) 0.068(4) 0.049(4) 0.003(3) -0.004(3) 0.042(4)
S10 0.072(4) 0.073(4) 0.056(4) -0.001(3) -0.001(3) 0.050(4)
S11 0.081(5) 0.086(5) 0.068(4) -0.005(4) -0.002(4) 0.047(4)
S12 0.086(5) 0.084(5) 0.057(4) 0.005(3) -0.007(4) 0.060(4)
S13 0.101(5) 0.092(5) 0.056(4) 0.004(4) -0.004(4) 0.069(4)
S14 0.114(5) 0.103(5) 0.071(4) 0.005(4) 0.002(4) 0.072(4)
S15 0.117(5) 0.111(5) 0.068(4) 0.000(3) 0.003(3) 0.065(4)
S16 0.119(4) 0.119(4) 0.069(5) 0.0000 0.0000 0.059(2)
S17 0.119(5) 0.116(5) 0.069(4) 0.001(3) -0.001(3) 0.063(4)
S18 0.124(5) 0.120(5) 0.074(5) 0.002(3) -0.006(3) 0.057(4)
S19 0.121(5) 0.121(5) 0.070(5) 0.0000 0.0000 0.060(2)
S20 0.121(6) 0.122(6) 0.069(6) 0.000(4) -0.004(4) 0.053(5)
O1 0.050(9) 0.057(9) 0.043(7) 0.004(7) -0.012(7) 0.010(8)
O2 0.056(8) 0.062(8) 0.044(7) 0.005(6) -0.010(6) 0.003(7)
O4 0.059(7) 0.070(8) 0.048(6) 0.001(6) -0.003(6) -0.002(7)
O5 0.055(7) 0.075(8) 0.048(6) 0.001(6) 0.003(6) 0.001(6)
O6 0.050(7) 0.074(7) 0.048(6) 0.002(6) 0.002(5) 0.008(6)
O7 0.050(7) 0.076(7) 0.048(6) 0.002(6) 0.001(5) 0.010(6)
O8 0.048(7) 0.074(7) 0.048(6) 0.004(6) 0.000(5) 0.014(6)
O9 0.047(6) 0.071(7) 0.043(6) 0.004(5) 0.003(5) 0.021(6)
O10 0.048(6) 0.072(7) 0.040(5) 0.005(5) 0.004(5) 0.024(6)
O11 0.047(6) 0.073(7) 0.038(6) 0.007(5) 0.002(5) 0.028(6)
O12 0.049(7) 0.074(7) 0.040(6) 0.007(5) 0.002(5) 0.027(6)
O13 0.050(7) 0.073(7) 0.042(6) 0.008(6) 0.002(5) 0.030(6)
O14 0.052(7) 0.076(8) 0.044(6) 0.007(6) 0.004(5) 0.028(6)
O15 0.052(7) 0.083(8) 0.051(7) 0.010(6) 0.001(6) 0.024(7)
O16 0.053(8) 0.090(9) 0.056(7) 0.015(7) -0.002(6) 0.018(7)
O17 0.054(8) 0.097(9) 0.063(7) 0.019(7) -0.005(7) 0.012(8)
O18 0.055(9) 0.103(10) 0.067(8) 0.020(8) -0.009(7) 0.008(8)
O19 0.054(9) 0.106(11) 0.069(9) 0.020(8) -0.009(8) 0.007(9)
O20 0.052(10) 0.108(11) 0.071(10) 0.019(9) -0.010(9) 0.006(9)
I1 0.0469(18) 0.0518(19) 0.0695(17) -0.0116(13) -0.0027(13) 0.0224(16)
I2 0.065(2) 0.110(3) 0.0596(17) 0.0004(16) -0.0027(14) 0.046(2)
I3 0.071(2) 0.079(2) 0.0611(16) 0.0030(15) -0.0106(14) 0.034(2)
I4 0.098(3) 0.075(3) 0.110(3) 0.012(2) 0.017(2) 0.023(2)
I5 0.061(2) 0.057(2) 0.0562(15) 0.0050(13) 0.0088(13) 0.0330(17)
I6 0.063(2) 0.061(2) 0.0570(15) -0.0046(13) 0.0000(13) 0.0362(17)
I7 0.0551(19) 0.066(2) 0.0613(15) -0.0119(13) -0.0028(13) 0.0319(17)
I8 0.068(2) 0.079(2) 0.0435(14) -0.0058(13) -0.0071(13) 0.0425(19)
I9 0.060(2) 0.0433(19) 0.0782(18) -0.0001(14) 0.0088(15) 0.0227(16)
I10 0.074(2) 0.071(2) 0.092(2) -0.0225(17) -0.0211(17) 0.045(2)
I11 0.058(2) 0.091(3) 0.0531(15) -0.0042(15) -0.0019(13) 0.0313(19)
I12 0.0565(19) 0.063(2) 0.0582(15) -0.0094(13) -0.0005(13) 0.0295(17)
I13 0.0399(17) 0.0451(18) 0.0560(14) -0.0027(12) 0.0027(11) 0.0145(14)
I14 0.061(2) 0.064(2) 0.0549(15) -0.0045(13) 0.0047(13) 0.0372(18)
I15 0.0572(19) 0.0557(19) 0.0450(13) -0.0049(12) 0.0018(12) 0.0274(16)
I16 0.0432(18) 0.0436(17) 0.0601(15) 0.0090(12) 0.0078(12) 0.0167(15)
Ag8 0.060(2) 0.053(2) 0.0592(18) -0.0016(15) 0.0064(15) 0.0281(19)
Y2 0.046(3) 0.047(3) 0.0359(17) 0.0022(16) -0.0011(16) 0.027(2)
Ag5 0.064(2) 0.052(2) 0.0578(18) -0.0027(15) 0.0025(16) 0.021(2)
Ag1 0.063(2) 0.068(2) 0.0560(18) -0.0037(16) -0.0005(15) 0.030(2)
Ag2 0.065(3) 0.075(3) 0.069(2) -0.0023(17) -0.0010(16) 0.042(2)
Y1 0.031(2) 0.046(3) 0.0344(18) 0.0068(16) 0.0015(15) 0.012(2)
Ag6 0.063(2) 0.062(2) 0.0640(19) -0.0013(16) 0.0022(16) 0.029(2)
Y4 0.041(3) 0.041(3) 0.036(4) 0.0000 0.0000 0.0205(13)
Ag3 0.076(3) 0.069(3) 0.069(2) -0.0039(18) -0.0048(18) 0.039(2)
Ag7 0.065(2) 0.073(3) 0.0580(19) -0.0017(16) 0.0024(16) 0.036(2)
Ag4 0.068(3) 0.075(3) 0.0632(19) -0.0040(17) 0.0011(17) 0.041(2)
Y3 0.067(3) 0.067(3) 0.046(3) 0.0000 0.0000 0.0337(17)
O3 0.064(8) 0.067(8) 0.047(6) 0.002(6) -0.006(6) -0.004(7)

loop_
_atom_type_symbol
_atom_type_scat_dispersion_real
_atom_type_scat_dispersion_imag
_atom_type_scat_Cromer_Mann_a1
_atom_type_scat_Cromer_Mann_b1
_atom_type_scat_Cromer_Mann_a2
_atom_type_scat_Cromer_Mann_b2
_atom_type_scat_Cromer_Mann_a3
_atom_type_scat_Cromer_Mann_b3
_atom_type_scat_Cromer_Mann_a4
_atom_type_scat_Cromer_Mann_b4
_atom_type_scat_Cromer_Mann_c
_atom_type_scat_source
C 0.0033 0.0016 2.3100 20.8439 1.0200 10.2075 1.5886 0.5687 0.8650 51.6512 0.2156 'International Tables Vol C 4.2.6.8 and 6.1.1.4'
H 0.0000 0.0000 0.4930 10.5109 0.3229 26.1257 0.1402 3.1424 0.0408 57.7998 0.0030 'International Tables Vol C 4.2.6.8 and 6.1.1.4'
O 0.0106 0.0060 3.0485 13.2771 2.2868 5.7011 1.5463 0.3239 0.8670 32.9089 0.2508 'International Tables Vol C 4.2.6.8 and 6.1.1.4'
S 0.1246 0.1234 6.9053 1.4679 5.2034 22.2151 1.4379 0.2536 1.5863 56.1720 0.8669 'International Tables Vol C 4.2.6.8 and 6.1.1.4'
Y -2.7962 3.5667 17.7760 1.4029 10.2946 12.8006 5.7263 0.1256 3.2659 104.3540 1.9121 'International Tables Vol C 4.2.6.8 and 6.1.1.4'
Ag -0.8971 1.1015 19.2808 0.6446 16.6885 7.4726 4.8045 24.6605 1.0463 99.8156 5.1790 'International Tables Vol C 4.2.6.8 and 6.1.1.4'
I -0.4742 1.8119 20.1472 4.3470 18.9949 0.3814 7.5138 27.7660 2.2735 66.8776 4.0712 'International Tables Vol C 4.2.6.8 and 6.1.1.4'

loop_
_geom_angle_atom_site_label_1
_geom_angle_site_symmetry_1
_geom_angle_atom_site_label_2
_geom_angle_site_symmetry_2
_geom_angle_atom_site_label_3
_geom_angle_site_symmetry_3
_geom_angle
_geom_angle_publ_flag
S1 . C1 . H11 . 109.1 no
S1 . C1 . H12 . 109.8 no
H11 . C1 . H12 . 109.5 no
S1 . C1 . H13 . 109.5 no
H11 . C1 . H13 . 109.5 no
H12 . C1 . H13 . 109.5 no
S1 . C2 . H21 . 109.7 no
S1 . C2 . H22 . 108.8 no
H21 . C2 . H22 . 109.5 no
S1 . C2 . H23 . 109.9 no
H21 . C2 . H23 . 109.5 no
H22 . C2 . H23 . 109.5 no
S2 . C3 . H31 . 108.9 no
S2 . C3 . H32 . 109.1 no
H31 . C3 . H32 . 109.5 no
S2 . C3 . H33 . 110.5 no
H31 . C3 . H33 . 109.5 no
H32 . C3 . H33 . 109.5 no
S2 . C4 . H41 . 109.0 no
S2 . C4 . H42 . 109.2 no
H41 . C4 . H42 . 109.5 no
S2 . C4 . H43 . 110.1 no
H41 . C4 . H43 . 109.5 no
H42 . C4 . H43 . 109.5 no
S3 . C5 . H51 . 109.6 no
S3 . C5 . H52 . 108.6 no
H51 . C5 . H52 . 109.5 no
S3 . C5 . H53 . 110.2 no
H51 . C5 . H53 . 109.5 no
H52 . C5 . H53 . 109.5 no
S3 . C6 . H61 . 109.1 no
S3 . C6 . H62 . 109.2 no
H61 . C6 . H62 . 109.5 no
S3 . C6 . H63 . 110.1 no
H61 . C6 . H63 . 109.5 no
H62 . C6 . H63 . 109.5 no
S4 . C7 . H71 . 107.1 no
S4 . C7 . H72 . 109.9 no
H71 . C7 . H72 . 109.5 no
S4 . C7 . H73 . 111.4 no
H71 . C7 . H73 . 109.5 no
H72 . C7 . H73 . 109.5 no
S4 . C8 . H81 . 111.9 no
S4 . C8 . H82 . 109.9 no
H81 . C8 . H82 . 109.5 no
S4 . C8 . H83 . 106.5 no
H81 . C8 . H83 . 109.5 no
H82 . C8 . H83 . 109.5 no
S5 . C9 . H91 . 107.9 no
S5 . C9 . H92 . 109.8 no
H91 . C9 . H92 . 109.5 no
S5 . C9 . H93 . 110.7 no
H91 . C9 . H93 . 109.5 no
H92 . C9 . H93 . 109.5 no
S5 . C10 . H101 . 108.3 no
S5 . C10 . H102 . 110.3 no
H101 . C10 . H102 . 109.5 no
S5 . C10 . H103 . 109.8 no
H101 . C10 . H103 . 109.5 no
H102 . C10 . H103 . 109.5 no
S6 . C11 . H111 . 109.4 no
S6 . C11 . H112 . 109.4 no
H111 . C11 . H112 . 109.5 no
S6 . C11 . H113 . 109.6 no
H111 . C11 . H113 . 109.5 no
H112 . C11 . H113 . 109.5 no
S6 . C12 . H121 . 107.7 no
S6 . C12 . H122 . 110.0 no
H121 . C12 . H122 . 109.5 no
S6 . C12 . H123 . 110.6 no
H121 . C12 . H123 . 109.5 no
H122 . C12 . H123 . 109.5 no
S7 . C13 . H131 . 109.3 no
S7 . C13 . H132 . 110.4 no
H131 . C13 . H132 . 109.5 no
S7 . C13 . H133 . 108.7 no
H131 . C13 . H133 . 109.5 no
H132 . C13 . H133 . 109.5 no
S7 . C14 . H141 . 107.6 no
S7 . C14 . H142 . 110.3 no
H141 . C14 . H142 . 109.5 no
S7 . C14 . H143 . 110.5 no
H141 . C14 . H143 . 109.5 no
H142 . C14 . H143 . 109.5 no
S8 . C15 . H151 . 105.3 no
S8 . C15 . H152 . 110.9 no
H151 . C15 . H152 . 109.5 no
S8 . C15 . H153 . 112.1 no
H151 . C15 . H153 . 109.5 no
H152 . C15 . H153 . 109.5 no
S8 . C16 . H161 . 108.9 no
S8 . C16 . H162 . 110.6 no
H161 . C16 . H162 . 109.5 no
S8 . C16 . H163 . 109.0 no
H161 . C16 . H163 . 109.5 no
H162 . C16 . H163 . 109.5 no
S9 . C17 . H171 . 108.8 no
S9 . C17 . H172 . 109.3 no
H171 . C17 . H172 . 109.5 no
S9 . C17 . H173 . 110.3 no
H171 . C17 . H173 . 109.5 no
H172 . C17 . H173 . 109.5 no
S9 . C18 . H181 . 109.7 no
S9 . C18 . H182 . 109.7 no
H181 . C18 . H182 . 109.5 no
S9 . C18 . H183 . 109.0 no
H181 . C18 . H183 . 109.5 no
H182 . C18 . H183 . 109.5 no
S10 . C19 . H191 . 109.5 no
S10 . C19 . H192 . 110.3 no
H191 . C19 . H192 . 109.5 no
S10 . C19 . H193 . 108.6 no
H191 . C19 . H193 . 109.5 no
H192 . C19 . H193 . 109.5 no
S10 . C20 . H201 . 108.1 no
S10 . C20 . H202 . 109.5 no
H201 . C20 . H202 . 109.5 no
S10 . C20 . H203 . 110.8 no
H201 . C20 . H203 . 109.5 no
H202 . C20 . H203 . 109.5 no
S11 . C21 . H211 . 108.5 no
S11 . C21 . H212 . 108.2 no
H211 . C21 . H212 . 109.5 no
S11 . C21 . H213 . 111.6 no
H211 . C21 . H213 . 109.5 no
H212 . C21 . H213 . 109.5 no
S11 . C22 . H221 . 109.3 no
S11 . C22 . H222 . 111.0 no
H221 . C22 . H222 . 109.5 no
S11 . C22 . H223 . 108.1 no
H221 . C22 . H223 . 109.5 no
H222 . C22 . H223 . 109.5 no
S12 . C23 . H231 . 108.6 no
S12 . C23 . H232 . 109.7 no
H231 . C23 . H232 . 109.5 no
S12 . C23 . H233 . 110.1 no
H231 . C23 . H233 . 109.5 no
H232 . C23 . H233 . 109.5 no
S12 . C24 . H241 . 109.7 no
S12 . C24 . H242 . 108.4 no
H241 . C24 . H242 . 109.5 no
S12 . C24 . H243 . 110.2 no
H241 . C24 . H243 . 109.5 no
H242 . C24 . H243 . 109.5 no
S13 . C25 . H251 . 108.7 no
S13 . C25 . H252 . 110.1 no
H251 . C25 . H252 . 109.5 no
S13 . C25 . H253 . 109.6 no
H251 . C25 . H253 . 109.5 no
H252 . C25 . H253 . 109.5 no
S13 . C26 . H261 . 110.2 no
S13 . C26 . H262 . 109.7 no
H261 . C26 . H262 . 109.5 no
S13 . C26 . H263 . 108.5 no
H261 . C26 . H263 . 109.5 no
H262 . C26 . H263 . 109.5 no
S14 . C27 . H271 . 109.3 no
S14 . C27 . H272 . 110.2 no
H271 . C27 . H272 . 109.5 no
S14 . C27 . H273 . 108.9 no
H271 . C27 . H273 . 109.5 no
H272 . C27 . H273 . 109.5 no
S14 . C28 . H281 . 109.8 no
S14 . C28 . H282 . 108.2 no
H281 . C28 . H282 . 109.5 no
S14 . C28 . H283 . 110.4 no
H281 . C28 . H283 . 109.5 no
H282 . C28 . H283 . 109.5 no
S15 . C29 . H291 . 108.4 no
S15 . C29 . H292 . 110.2 no
H291 . C29 . H292 . 109.5 no
S15 . C29 . H293 . 109.8 no
H291 . C29 . H293 . 109.5 no
H292 . C29 . H293 . 109.5 no
S15 . C30 . H301 . 108.3 no
S15 . C30 . H302 . 108.7 no
H301 . C30 . H302 . 109.5 no
S15 . C30 . H303 . 111.3 no
H301 . C30 . H303 . 109.5 no
H302 . C30 . H303 . 109.5 no
S17 . C31 . H311 . 108.8 no
S17 . C31 . H312 . 110.2 no
H311 . C31 . H312 . 109.5 no
S17 . C31 . H313 . 109.4 no
H311 . C31 . H313 . 109.5 no
H312 . C31 . H313 . 109.5 no
S17 . C32 . H321 . 109.3 no
S17 . C32 . H322 . 110.8 no
H321 . C32 . H322 . 109.5 no
S17 . C32 . H323 . 108.3 no
H321 . C32 . H323 . 109.5 no
H322 . C32 . H323 . 109.5 no
O16 4_655 C33 . S16 . 52(4) yes
O16 4_655 C33 . H331 . 145.4 no
S16 . C33 . H331 . 93.9 no
O16 4_655 C33 . H332 . 93.7 no
S16 . C33 . H332 . 128.2 no
H331 . C33 . H332 . 109.5 no
O16 4_655 C33 . H333 . 85.1 no
S16 . C33 . H333 . 104.7 no
H331 . C33 . H333 . 109.5 no
H332 . C33 . H333 . 109.5 no
S18 . C34 . H341 . 111.0 no
S18 . C34 . H342 . 109.6 no
H341 . C34 . H342 . 109.5 no
S18 . C34 . H343 . 107.8 no
H341 . C34 . H343 . 109.5 no
H342 . C34 . H343 . 109.5 no
S18 . C35 . H351 . 107.9 no
S18 . C35 . H352 . 109.8 no
H351 . C35 . H352 . 109.5 no
S18 . C35 . H353 . 110.7 no
H351 . C35 . H353 . 109.5 no
H352 . C35 . H353 . 109.5 no
S20 . C36 . H361 . 106.9 no
S20 . C36 . H362 . 109.4 no
H361 . C36 . H362 . 109.5 no
S20 . C36 . H363 . 112.0 no
H361 . C36 . H363 . 109.5 no
H362 . C36 . H363 . 109.5 no
S20 . C37 . H371 . 110.0 no
S20 . C37 . H372 . 109.4 no
H371 . C37 . H372 . 109.5 no
S20 . C37 . H373 . 109.0 no
H371 . C37 . H373 . 109.5 no
H372 . C37 . H373 . 109.5 no
S19 . C38 . H381 . 107.2 no
S19 . C38 . H382 . 111.2 no
H381 . C38 . H382 . 109.5 no
S19 . C38 . H383 . 110.0 no
H381 . C38 . H383 . 109.5 no
H382 . C38 . H383 . 109.5 no
C1 . S1 . C2 . 100(2) yes
C1 . S1 . O1 . 103.1(19) yes
C2 . S1 . O1 . 100.2(20) yes
C3 . S2 . C4 . 98(3) yes
C3 . S2 . O2 . 104(2) yes
C4 . S2 . O2 . 106.5(19) yes
C5 . S3 . C6 . 100(3) yes
C5 . S3 . Y1 . 104.4(19) yes
C6 . S3 . Y1 . 128.3(18) yes
C5 . S3 . O3 . 97(2) yes
C6 . S3 . O3 . 103(2) yes
Y1 . S3 . O3 . 30.2(12) yes
C8 . S4 . C7 . 102.4(9) yes
C8 . S4 . O4 . 100.2(9) yes
C7 . S4 . O4 . 100.5(9) yes
C9 . S5 . C10 . 101(3) yes
C9 . S5 . O5 . 94(2) yes
C10 . S5 . O5 . 100(2) yes
C11 . S6 . C12 . 98(3) yes
C11 . S6 . O6 . 105(2) yes
C12 . S6 . O6 . 106(2) yes
C13 . S7 . C14 . 100(3) yes
C13 . S7 . O7 . 106.1(20) yes
C14 . S7 . O7 . 107(2) yes
C15 . S8 . C16 . 96(3) yes
C15 . S8 . O8 . 101(2) yes
C16 . S8 . O8 . 87(2) yes
C17 . S9 . C18 . 102(3) yes
C17 . S9 . O9 . 107.4(20) yes
C18 . S9 . O9 . 101.2(19) yes
C19 . S10 . C20 . 99(3) yes
C19 . S10 . O10 . 105(2) yes
C20 . S10 . O10 . 108(2) yes
C22 . S11 . C21 . 97(3) yes
C22 . S11 . O11 . 102(2) yes
C21 . S11 . O11 . 107(2) yes
C23 . S12 . C24 . 95(3) yes
C23 . S12 . O12 . 107.8(19) yes
C24 . S12 . O12 . 106(2) yes
C26 . S13 . C25 . 100(3) yes
C26 . S13 . O13 . 103.3(19) yes
C25 . S13 . O13 . 105(2) yes
C28 . S14 . C27 . 106(3) yes
C28 . S14 . O14 . 112(2) yes
C27 . S14 . O14 . 130(2) yes
C30 . S15 . C29 . 101(3) yes
C30 . S15 . O15 . 103(2) yes
C29 . S15 . O15 . 105(2) yes
O16 4_655 S16 . O16 7_665 52.3(17) yes
O16 4_655 S16 . C33 . 81(4) yes
O16 7_665 S16 . C33 . 133(4) yes
O16 4_655 S16 . C33 4_655 99.9(10) yes
O16 7_665 S16 . C33 4_655 81(4) yes
C33 . S16 . C33 4_655 113(3) yes
O16 4_655 S16 . C33 7_665 133(4) yes
O16 7_665 S16 . C33 7_665 100.0(10) yes
C33 . S16 . C33 7_665 113(3) yes
C33 4_655 S16 . C33 7_665 113(3) yes
O16 4_655 S16 . O16 . 52.3(17) yes
O16 7_665 S16 . O16 . 52.3(17) yes
C33 . S16 . O16 . 99.9(10) yes
C33 4_655 S16 . O16 . 133(4) yes
C33 7_665 S16 . O16 . 81(4) yes
C31 . S17 . C32 . 97(3) yes
C31 . S17 . O17 . 102(2) yes
C32 . S17 . O17 . 104(2) yes
C35 . S18 . C34 . 101.2(9) yes
C35 . S18 . O18 . 99.5(9) yes
C34 . S18 . O18 . 100.6(9) yes
O19 7_565 S19 . O19 4_665 53.6(16) yes
O19 7_565 S19 . C38 7_565 81(4) yes
O19 4_665 S19 . C38 7_565 125(5) yes
O19 7_565 S19 . C38 4_665 123(5) yes
O19 4_665 S19 . C38 4_665 81(4) yes
C38 7_565 S19 . C38 4_665 107(4) yes
O19 7_565 S19 . C38 . 125(5) yes
O19 4_665 S19 . C38 . 123(5) yes
C38 7_565 S19 . C38 . 107(4) yes
C38 4_665 S19 . C38 . 107(4) yes
O19 7_565 S19 . O19 . 53.6(16) yes
O19 4_665 S19 . O19 . 53.6(16) yes
C38 7_565 S19 . O19 . 123(5) yes
C38 4_665 S19 . O19 . 125(5) yes
C38 . S19 . O19 . 81(4) yes
C36 . S20 . C37 . 89(3) yes
C36 . S20 . O20 . 109(3) yes
C37 . S20 . O20 . 108(3) yes
S1 . O1 . Y1 . 131.9(14) yes
S2 . O2 . Y1 . 129.2(14) yes
S4 . O4 . Y1 . 126.3(13) yes
S5 . O5 . Y1 . 126.0(16) yes
S6 . O6 . Y1 . 136.4(17) yes
S7 . O7 . Y1 . 139.9(17) yes
S8 . O8 . Y2 . 129.4(14) yes
S9 . O9 . Y2 . 136.1(14) yes
S10 . O10 . Y2 . 133.5(15) yes
S11 . O11 . Y2 . 132.6(14) yes
S12 . O12 . Y2 . 129.7(15) yes
S13 . O13 . Y2 . 124.4(15) yes
S14 . O14 . Y2 . 147.1(16) yes
S15 . O15 . Y4 . 126.1(14) yes
O16 4_655 O16 . O16 7_665 60.000(4) yes
O16 4_655 O16 . C33 7_665 112(3) yes
O16 7_665 O16 . C33 7_665 86(4) yes
O16 4_655 O16 . S16 . 63.9(9) yes
O16 7_665 O16 . S16 . 63.9(9) yes
C33 7_665 O16 . S16 . 48(3) yes
O16 4_655 O16 . Y4 . 74.1(8) yes
O16 7_665 O16 . Y4 . 74.1(8) yes
C33 7_665 O16 . Y4 . 153(3) yes
S16 . O16 . Y4 . 130.9(10) yes
S17 . O17 . Y4 . 135.2(20) yes
S18 . O18 . Y3 . 137.8(17) yes
O19 4_665 O19 . O19 7_565 60.000 yes
O19 4_665 O19 . S19 . 63.2(8) yes
O19 7_565 O19 . S19 . 63.2(8) yes
O19 4_665 O19 . Y3 . 74.1(7) yes
O19 7_565 O19 . Y3 . 74.1(7) yes
S19 . O19 . Y3 . 130.2(7) yes
S20 . O20 . Y3 . 138(2) yes
Ag1 . I5 . Ag2 . 75.34(11) yes
Ag1 . I5 . Ag3 . 71.14(12) yes
Ag2 . I5 . Ag3 . 71.70(12) yes
Ag2 . I6 . Ag3 . 71.66(12) yes
Ag2 . I6 . Ag4 . 71.45(12) yes
Ag3 . I6 . Ag4 . 69.70(12) yes
Ag1 . I7 . Ag2 . 75.89(12) yes
Ag1 . I7 . Ag4 . 70.48(12) yes
Ag2 . I7 . Ag4 . 71.20(12) yes
Ag1 . I8 . Ag3 . 71.02(11) yes
Ag1 . I8 . Ag4 . 69.87(11) yes
Ag3 . I8 . Ag4 . 69.37(11) yes
Ag8 . I13 . Ag5 . 64.99(11) yes
Ag8 . I13 . Ag7 . 74.31(11) yes
Ag5 . I13 . Ag7 . 69.85(11) yes
Ag5 . I14 . Ag6 . 68.68(11) yes
Ag5 . I14 . Ag7 . 69.36(11) yes
Ag6 . I14 . Ag7 . 70.47(11) yes
Ag8 . I15 . Ag5 . 64.94(10) yes
Ag8 . I15 . Ag6 . 70.77(11) yes
Ag5 . I15 . Ag6 . 68.68(10) yes
Ag8 . I16 . Ag6 . 71.21(11) yes
Ag8 . I16 . Ag7 . 73.96(11) yes
Ag6 . I16 . Ag7 . 70.46(11) yes
I16 . Ag8 . I13 . 101.23(11) yes
I16 . Ag8 . I15 . 105.38(13) yes
I13 . Ag8 . I15 . 113.76(13) yes
I16 . Ag8 . I12 . 114.47(14) yes
I13 . Ag8 . I12 . 109.52(14) yes
I15 . Ag8 . I12 . 112.06(12) yes
I16 . Ag8 . Ag5 . 102.84(12) yes
I13 . Ag8 . Ag5 . 57.62(10) yes
I15 . Ag8 . Ag5 . 57.78(10) yes
I12 . Ag8 . Ag5 . 142.56(15) yes
I16 . Ag8 . Ag6 . 54.20(9) yes
I13 . Ag8 . Ag6 . 102.71(12) yes
I15 . Ag8 . Ag6 . 54.93(10) yes
I12 . Ag8 . Ag6 . 147.60(14) yes
Ag5 . Ag8 . Ag6 . 60.81(10) yes
O10 . Y2 . O11 . 78.3(9) yes
O10 . Y2 . O12 . 78.4(9) yes
O11 . Y2 . O12 . 81.3(8) yes
O10 . Y2 . O13 . 137.8(8) yes
O11 . Y2 . O13 . 74.1(8) yes
O12 . Y2 . O13 . 126.8(9) yes
O10 . Y2 . O9 . 76.2(9) yes
O11 . Y2 . O9 . 97.7(9) yes
O12 . Y2 . O9 . 154.2(9) yes
O13 . Y2 . O9 . 76.6(9) yes
O10 . Y2 . O8 . 79.6(9) yes
O11 . Y2 . O8 . 156.7(9) yes
O12 . Y2 . O8 . 87.0(9) yes
O13 . Y2 . O8 . 128.5(9) yes
O9 . Y2 . O8 . 84.2(9) yes
O10 . Y2 . O14 . 148.2(8) yes
O11 . Y2 . O14 . 116.1(10) yes
O12 . Y2 . O14 . 76.3(9) yes
O13 . Y2 . O14 . 73.8(9) yes
O9 . Y2 . O14 . 125.6(10) yes
O8 . Y2 . O14 . 80.1(10) yes
I14 . Ag5 . Ag8 . 108.40(13) yes
I14 . Ag5 . I15 . 106.00(13) yes
Ag8 . Ag5 . I15 . 57.28(10) yes
I14 . Ag5 . I13 . 106.32(12) yes
Ag8 . Ag5 . I13 . 57.39(10) yes
I15 . Ag5 . I13 . 113.05(13) yes
I14 . Ag5 . I9 . 117.26(15) yes
Ag8 . Ag5 . I9 . 134.33(15) yes
I15 . Ag5 . I9 . 107.90(13) yes
I13 . Ag5 . I9 . 106.51(14) yes
I14 . Ag5 . Ag7 . 54.88(10) yes
Ag8 . Ag5 . Ag7 . 65.72(10) yes
I15 . Ag5 . Ag7 . 107.48(13) yes
I13 . Ag5 . Ag7 . 54.88(9) yes
I9 . Ag5 . Ag7 . 144.41(14) yes
I8 . Ag1 . I5 . 106.03(14) yes
I8 . Ag1 . I7 . 108.02(14) yes
I5 . Ag1 . I7 . 100.60(12) yes
I8 . Ag1 . I1 . 109.91(12) yes
I5 . Ag1 . I1 . 116.26(15) yes
I7 . Ag1 . I1 . 115.19(14) yes
I8 . Ag1 . Ag3 . 54.23(10) yes
I5 . Ag1 . Ag3 . 54.22(10) yes
I7 . Ag1 . Ag3 . 100.61(13) yes
I1 . Ag1 . Ag3 . 144.19(14) yes
I5 . Ag2 . I6 . 106.38(13) yes
I5 . Ag2 . I7 . 101.04(13) yes
I6 . Ag2 . I7 . 106.60(14) yes
I5 . Ag2 . I2 . 117.83(16) yes
I6 . Ag2 . I2 . 111.29(15) yes
I7 . Ag2 . I2 . 112.68(14) yes
I5 . Ag2 . Ag3 . 54.20(10) yes
I6 . Ag2 . Ag3 . 54.43(10) yes
I7 . Ag2 . Ag3 . 100.31(13) yes
I2 . Ag2 . Ag3 . 146.96(16) yes
I5 . Ag2 . Ag4 . 99.75(12) yes
I6 . Ag2 . Ag4 . 54.28(10) yes
I7 . Ag2 . Ag4 . 54.71(10) yes
I2 . Ag2 . Ag4 . 142.40(16) yes
Ag3 . Ag2 . Ag4 . 58.61(11) yes
O5 . Y1 . O2 . 153.8(8) yes
O5 . Y1 . O1 . 118.7(9) yes
O2 . Y1 . O1 . 75.9(9) yes
O5 . Y1 . O6 . 75.7(10) yes
O2 . Y1 . O6 . 88.1(10) yes
O1 . Y1 . O6 . 76.5(10) yes
O5 . Y1 . O4 . 74.0(9) yes
O2 . Y1 . O4 . 84.3(9) yes
O1 . Y1 . O4 . 153.0(9) yes
O6 . Y1 . O4 . 84.8(10) yes
O5 . Y1 . O7 . 76.8(9) yes
O2 . Y1 . O7 . 129.4(9) yes
O1 . Y1 . O7 . 73.2(9) yes
O6 . Y1 . O7 . 121.4(10) yes
O4 . Y1 . O7 . 133.7(10) yes
O5 . Y1 . S3 . 112.1(8) yes
O2 . Y1 . S3 . 82.2(8) yes
O1 . Y1 . S3 . 104.1(7) yes
O6 . Y1 . S3 . 169.8(7) yes
O4 . Y1 . S3 . 91.0(8) yes
O5 . Y1 . O3 . 105.1(10) yes
O2 . Y1 . O3 . 82.1(10) yes
O1 . Y1 . O3 . 120.1(9) yes
O6 . Y1 . O3 . 157.4(8) yes
O4 . Y1 . O3 . 74.1(9) yes
O7 . Y1 . S3 . 68.0(8) yes
O7 . Y1 . O3 . 80.0(9) yes
S3 . Y1 . O3 . 17.0(6) yes
Ag8 . Ag6 . I15 . 54.30(9) yes
Ag8 . Ag6 . I14 . 102.93(12) yes
I15 . Ag6 . I14 . 106.76(13) yes
Ag8 . Ag6 . I16 . 54.60(10) yes
I15 . Ag6 . I16 . 105.17(13) yes
I14 . Ag6 . I16 . 108.41(13) yes
Ag8 . Ag6 . I10 . 144.68(14) yes
I15 . Ag6 . I10 . 106.35(13) yes
I14 . Ag6 . I10 . 111.50(15) yes
I16 . Ag6 . I10 . 117.91(15) yes
Ag8 . Ag6 . Ag7 . 62.80(10) yes
I15 . Ag6 . Ag7 . 106.66(13) yes
I14 . Ag6 . Ag7 . 54.82(10) yes
I16 . Ag6 . Ag7 . 55.20(10) yes
I10 . Ag6 . Ag7 . 146.83(15) yes
O16 4_655 Y4 . O16 7_665 31.9(16) yes
O16 4_655 Y4 . O16 . 31.9(16) yes
O16 7_665 Y4 . O16 . 31.9(16) yes
O16 4_655 Y4 . O17 7_665 61.6(12) yes
O16 7_665 Y4 . O17 7_665 83.9(19) yes
O16 . Y4 . O17 7_665 92.9(17) yes
O16 4_655 Y4 . O17 4_655 83.9(19) yes
O16 7_665 Y4 . O17 4_655 92.9(17) yes
O16 . Y4 . O17 4_655 61.6(12) yes
O17 7_665 Y4 . O17 4_655 116.6(4) yes
O16 4_655 Y4 . O17 . 92.9(17) yes
O16 7_665 Y4 . O17 . 61.6(12) yes
O16 . Y4 . O17 . 83.9(19) yes
O17 7_665 Y4 . O17 . 116.6(4) yes
O17 4_655 Y4 . O17 . 116.6(4) yes
O16 4_655 Y4 . O15 7_665 125.0(18) yes
O16 7_665 Y4 . O15 7_665 117.9(16) yes
O16 . Y4 . O15 7_665 149.6(12) yes
O17 7_665 Y4 . O15 7_665 74.7(11) yes
O17 4_655 Y4 . O15 7_665 148.7(9) yes
O16 4_655 Y4 . O15 4_655 117.9(16) yes
O16 7_665 Y4 . O15 4_655 149.6(12) yes
O16 . Y4 . O15 4_655 125.0(18) yes
O17 7_665 Y4 . O15 4_655 77.5(10) yes
O17 4_655 Y4 . O15 4_655 74.7(11) yes
O16 4_655 Y4 . O15 . 149.6(12) yes
O16 7_665 Y4 . O15 . 125.0(18) yes
O16 . Y4 . O15 . 117.9(16) yes
O17 7_665 Y4 . O15 . 148.7(9) yes
O17 4_655 Y4 . O15 . 77.5(10) yes
O17 . Y4 . O15 7_665 77.5(10) yes
O17 . Y4 . O15 4_655 148.7(9) yes
O15 7_665 Y4 . O15 4_655 80.1(10) yes
O17 . Y4 . O15 . 74.7(11) yes
O15 7_665 Y4 . O15 . 80.1(10) yes
O15 4_655 Y4 . O15 . 80.1(10) yes
Ag1 . Ag3 . Ag2 . 63.20(10) yes
Ag1 . Ag3 . I6 . 104.22(13) yes
Ag2 . Ag3 . I6 . 53.91(10) yes
Ag1 . Ag3 . I8 . 54.75(10) yes
Ag2 . Ag3 . I8 . 105.69(14) yes
I6 . Ag3 . I8 . 106.77(14) yes
Ag1 . Ag3 . I5 . 54.64(10) yes
Ag2 . Ag3 . I5 . 54.10(10) yes
I6 . Ag3 . I5 . 105.80(13) yes
I8 . Ag3 . I5 . 106.93(14) yes
Ag1 . Ag3 . I3 . 142.61(15) yes
Ag2 . Ag3 . I3 . 147.25(15) yes
I6 . Ag3 . I3 . 112.72(15) yes
I8 . Ag3 . I3 . 106.95(13) yes
I5 . Ag3 . I3 . 117.12(16) yes
Ag6 . Ag7 . Ag5 . 59.14(10) yes
Ag6 . Ag7 . I16 . 54.34(10) yes
Ag5 . Ag7 . I16 . 97.79(11) yes
Ag6 . Ag7 . I14 . 54.71(10) yes
Ag5 . Ag7 . I14 . 55.77(10) yes
I16 . Ag7 . I14 . 107.46(13) yes
Ag6 . Ag7 . I13 . 103.36(12) yes
Ag5 . Ag7 . I13 . 55.26(10) yes
I16 . Ag7 . I13 . 100.98(12) yes
I14 . Ag7 . I13 . 107.51(14) yes
Ag6 . Ag7 . I11 . 142.74(15) yes
Ag5 . Ag7 . I11 . 146.15(16) yes
I16 . Ag7 . I11 . 116.06(15) yes
I14 . Ag7 . I11 . 110.23(14) yes
I13 . Ag7 . I11 . 113.90(14) yes
Ag2 . Ag4 . I8 . 105.73(14) yes
Ag2 . Ag4 . I7 . 54.09(10) yes
I8 . Ag4 . I7 . 107.40(14) yes
Ag2 . Ag4 . I6 . 54.27(10) yes
I8 . Ag4 . I6 . 106.75(14) yes
I7 . Ag4 . I6 . 106.00(13) yes
Ag2 . Ag4 . I4 . 147.38(15) yes
I8 . Ag4 . I4 . 106.70(14) yes
I7 . Ag4 . I4 . 111.65(16) yes
I6 . Ag4 . I4 . 117.83(17) yes
O19 7_565 Y3 . O19 4_665 31.7(15) yes
O19 7_565 Y3 . O19 . 31.7(15) yes
O19 4_665 Y3 . O19 . 31.7(15) yes
O19 7_565 Y3 . O18 4_665 112(2) yes
O19 4_665 Y3 . O18 4_665 107.7(19) yes
O19 . Y3 . O18 4_665 138.0(12) yes
O19 7_565 Y3 . O18 7_565 107.7(19) yes
O19 4_665 Y3 . O18 7_565 138.0(12) yes
O19 . Y3 . O18 7_565 112(2) yes
O18 4_665 Y3 . O18 7_565 97.4(8) yes
O19 7_565 Y3 . O18 . 138.0(12) yes
O19 4_665 Y3 . O18 . 112(2) yes
O19 . Y3 . O18 . 107.7(19) yes
O18 4_665 Y3 . O18 . 97.4(8) yes
O18 7_565 Y3 . O18 . 97.4(8) yes
O19 7_565 Y3 . O20 . 53.0(11) yes
O19 4_665 Y3 . O20 . 80(2) yes
O19 . Y3 . O20 . 82(2) yes
O18 4_665 Y3 . O20 . 77.3(12) yes
O18 7_565 Y3 . O20 . 73.5(11) yes
O19 7_565 Y3 . O20 7_565 82(2) yes
O19 4_665 Y3 . O20 7_565 53.0(11) yes
O19 . Y3 . O20 7_565 80(2) yes
O18 4_665 Y3 . O20 7_565 73.5(11) yes
O18 7_565 Y3 . O20 7_565 168.6(9) yes
O19 7_565 Y3 . O20 4_665 80(2) yes
O19 4_665 Y3 . O20 4_665 82(2) yes
O19 . Y3 . O20 4_665 53.0(11) yes
O18 4_665 Y3 . O20 4_665 168.6(9) yes
O18 7_565 Y3 . O20 4_665 77.3(12) yes
O18 . Y3 . O20 . 168.6(9) yes
O18 . Y3 . O20 7_565 77.3(12) yes
O20 . Y3 . O20 7_565 110.3(7) yes
O18 . Y3 . O20 4_665 73.5(11) yes
O20 . Y3 . O20 4_665 110.3(7) yes
O20 7_565 Y3 . O20 4_665 110.3(7) yes
Y1 . O3 . S3 . 132.8(16) yes

loop_
_geom_bond_atom_site_label_1
_geom_bond_site_symmetry_1
_geom_bond_atom_site_label_2
_geom_bond_site_symmetry_2
_geom_bond_distance
_geom_bond_publ_flag
C1 . S1 . 1.79(5) yes
C1 . H11 . 0.950 no
C1 . H12 . 0.950 no
C1 . H13 . 0.950 no
C2 . S1 . 1.78(4) yes
C2 . H21 . 0.950 no
C2 . H22 . 0.950 no
C2 . H23 . 0.950 no
C3 . S2 . 1.78(5) yes
C3 . H31 . 0.950 no
C3 . H32 . 0.950 no
C3 . H33 . 0.950 no
C4 . S2 . 1.75(5) yes
C4 . H41 . 0.950 no
C4 . H42 . 0.950 no
C4 . H43 . 0.950 no
C5 . S3 . 1.82(5) yes
C5 . H51 . 0.950 no
C5 . H52 . 0.950 no
C5 . H53 . 0.950 no
C6 . S3 . 1.69(5) yes
C6 . H61 . 0.950 no
C6 . H62 . 0.950 no
C6 . H63 . 0.950 no
C7 . S4 . 1.65(4) yes
C7 . H71 . 0.950 no
C7 . H72 . 0.950 no
C7 . H73 . 0.950 no
C8 . S4 . 1.72(4) yes
C8 . H81 . 0.950 no
C8 . H82 . 0.950 no
C8 . H83 . 0.950 no
C9 . S5 . 1.83(6) yes
C9 . H91 . 0.950 no
C9 . H92 . 0.950 no
C9 . H93 . 0.950 no
C10 . S5 . 1.74(5) yes
C10 . H101 . 0.950 no
C10 . H102 . 0.950 no
C10 . H103 . 0.950 no
C11 . S6 . 1.75(6) yes
C11 . H111 . 0.950 no
C11 . H112 . 0.950 no
C11 . H113 . 0.950 no
C12 . S6 . 1.72(5) yes
C12 . H121 . 0.950 no
C12 . H122 . 0.950 no
C12 . H123 . 0.950 no
C13 . S7 . 1.83(5) yes
C13 . H131 . 0.950 no
C13 . H132 . 0.950 no
C13 . H133 . 0.950 no
C14 . S7 . 1.78(6) yes
C14 . H141 . 0.950 no
C14 . H142 . 0.950 no
C14 . H143 . 0.950 no
C15 . S8 . 1.75(5) yes
C15 . H151 . 0.950 no
C15 . H152 . 0.950 no
C15 . H153 . 0.950 no
C16 . S8 . 1.67(5) yes
C16 . H161 . 0.950 no
C16 . H162 . 0.950 no
C16 . H163 . 0.950 no
C17 . S9 . 1.75(5) yes
C17 . H171 . 0.950 no
C17 . H172 . 0.950 no
C17 . H173 . 0.950 no
C18 . S9 . 1.74(5) yes
C18 . H181 . 0.950 no
C18 . H182 . 0.950 no
C18 . H183 . 0.950 no
C19 . S10 . 1.73(5) yes
C19 . H191 . 0.950 no
C19 . H192 . 0.950 no
C19 . H193 . 0.950 no
C20 . S10 . 1.61(5) yes
C20 . H201 . 0.950 no
C20 . H202 . 0.950 no
C20 . H203 . 0.950 no
C21 . S11 . 1.64(3) yes
C21 . H211 . 0.950 no
C21 . H212 . 0.950 no
C21 . H213 . 0.950 no
C22 . S11 . 1.74(5) yes
C22 . H221 . 0.950 no
C22 . H222 . 0.950 no
C22 . H223 . 0.950 no
C23 . S12 . 1.80(5) yes
C23 . H231 . 0.950 no
C23 . H232 . 0.950 no
C23 . H233 . 0.950 no
C24 . S12 . 1.77(5) yes
C24 . H241 . 0.950 no
C24 . H242 . 0.950 no
C24 . H243 . 0.950 no
C25 . S13 . 1.70(5) yes
C25 . H251 . 0.950 no
C25 . H252 . 0.950 no
C25 . H253 . 0.950 no
C26 . S13 . 1.75(5) yes
C26 . H261 . 0.950 no
C26 . H262 . 0.950 no
C26 . H263 . 0.950 no
C27 . S14 . 1.53(5) yes
C27 . H271 . 0.950 no
C27 . H272 . 0.950 no
C27 . H273 . 0.950 no
C28 . S14 . 1.75(5) yes
C28 . H281 . 0.950 no
C28 . H282 . 0.950 no
C28 . H283 . 0.950 no
C29 . S15 . 1.83(5) yes
C29 . H291 . 0.950 no
C29 . H292 . 0.950 no
C29 . H293 . 0.950 no
C30 . S15 . 1.84(6) yes
C30 . H301 . 0.950 no
C30 . H302 . 0.950 no
C30 . H303 . 0.950 no
C31 . S17 . 1.78(5) yes
C31 . H311 . 0.950 no
C31 . H312 . 0.950 no
C31 . H313 . 0.950 no
C32 . S17 . 1.76(6) yes
C32 . H321 . 0.950 no
C32 . H322 . 0.950 no
C32 . H323 . 0.950 no
C33 . O16 4_655 1.84(11) yes
C33 . S16 . 1.39(9) yes
C33 . H331 . 0.950 no
C33 . H332 . 0.950 no
C33 . H333 . 0.950 no
C34 . S18 . 1.72(4) yes
C34 . H341 . 0.950 no
C34 . H342 . 0.950 no
C34 . H343 . 0.950 no
C35 . S18 . 1.81(4) yes
C35 . H351 . 0.950 no
C35 . H352 . 0.950 no
C35 . H353 . 0.950 no
C36 . S20 . 1.64(5) yes
C36 . H361 . 0.950 no
C36 . H362 . 0.950 no
C36 . H363 . 0.950 no
C37 . S20 . 1.50(6) yes
C37 . H371 . 0.950 no
C37 . H372 . 0.950 no
C37 . H373 . 0.950 no
C38 . S19 . 1.51(10) yes
C38 . H381 . 0.950 no
C38 . H382 . 0.950 no
C38 . H383 . 0.950 no
S1 . O1 . 1.52(3) yes
S2 . O2 . 1.47(3) yes
S3 . Y1 . 3.582(17) yes
S3 . O3 . 1.43(2) yes
S4 . O4 . 1.55(3) yes
S5 . O5 . 1.43(3) yes
S6 . O6 . 1.53(3) yes
S7 . O7 . 1.47(3) yes
S8 . O8 . 1.59(3) yes
S9 . O9 . 1.52(3) yes
S10 . O10 . 1.48(2) yes
S11 . O11 . 1.51(3) yes
S12 . O12 . 1.53(3) yes
S13 . O13 . 1.51(2) yes
S14 . O14 . 1.52(3) yes
S15 . O15 . 1.49(3) yes
S16 . O16 4_655 1.46(7) yes
S16 . O16 7_665 1.46(7) yes
S16 . O16 . 1.46(7) yes
S17 . O17 . 1.48(3) yes
S18 . O18 . 1.56(3) yes
S19 . O19 7_565 1.52(7) yes
S19 . O19 4_665 1.52(7) yes
S19 . O19 . 1.52(7) yes
S20 . O20 . 1.53(3) yes
O1 . Y1 . 2.30(2) yes
O2 . Y1 . 2.34(3) yes
O4 . Y1 . 2.27(2) yes
O5 . Y1 . 2.51(3) yes
O6 . Y1 . 2.28(3) yes
O7 . Y1 . 2.24(2) yes
O8 . Y2 . 2.24(2) yes
O9 . Y2 . 2.25(3) yes
O10 . Y2 . 2.39(3) yes
O11 . Y2 . 2.35(2) yes
O12 . Y2 . 2.34(2) yes
O13 . Y2 . 2.33(2) yes
O14 . Y2 . 2.20(3) yes
O15 . Y4 . 2.29(3) yes
O16 . O16 4_655 1.29(4) yes
O16 . O16 7_665 1.29(4) yes
O16 . Y4 . 2.35(6) yes
O17 . Y4 . 2.30(3) yes
O18 . Y3 . 2.40(3) yes
O19 . O19 4_665 1.37(4) yes
O19 . O19 7_565 1.37(4) yes
O19 . Y3 . 2.51(6) yes
O20 . Y3 . 2.26(3) yes
I1 . Ag1 . 2.779(4) yes
I2 . Ag2 . 2.762(4) yes
I3 . Ag3 . 2.778(5) yes
I4 . Ag4 . 2.739(5) yes
I5 . Ag1 . 2.923(4) yes
I5 . Ag2 . 2.905(5) yes
I5 . Ag3 . 2.908(4) yes
I6 . Ag2 . 2.898(5) yes
I6 . Ag3 . 2.917(4) yes
I6 . Ag4 . 2.899(4) yes
I7 . Ag1 . 2.896(4) yes
I7 . Ag2 . 2.896(5) yes
I7 . Ag4 . 2.919(5) yes
I8 . Ag1 . 2.929(4) yes
I8 . Ag3 . 2.910(4) yes
I8 . Ag4 . 2.930(4) yes
I9 . Ag5 . 2.763(4) yes
I10 . Ag6 . 2.757(5) yes
I11 . Ag7 . 2.782(4) yes
I12 . Ag8 . 2.759(4) yes
I13 . Ag8 . 2.906(4) yes
I13 . Ag5 . 2.913(4) yes
I13 . Ag7 . 2.900(4) yes
I14 . Ag5 . 2.940(4) yes
I14 . Ag6 . 2.905(4) yes
I14 . Ag7 . 2.909(5) yes
I15 . Ag8 . 2.903(4) yes
I15 . Ag5 . 2.919(4) yes
I15 . Ag6 . 2.926(4) yes
I16 . Ag8 . 2.906(4) yes
I16 . Ag6 . 2.892(4) yes
I16 . Ag7 . 2.923(4) yes
Ag8 . Ag5 . 3.126(5) yes
Ag8 . Ag6 . 3.375(5) yes
Ag5 . Ag7 . 3.328(5) yes
Ag1 . Ag3 . 3.392(5) yes
Ag2 . Ag3 . 3.404(5) yes
Ag2 . Ag4 . 3.385(5) yes
Y1 . O3 . 2.46(3) yes
Ag6 . Ag7 . 3.354(5) yes

loop_
_geom_hbond_atom_site_label_D
_geom_hbond_site_symmetry_D
_geom_hbond_atom_site_label_H
_geom_hbond_site_symmetry_H
_geom_hbond_atom_site_label_A
_geom_hbond_site_symmetry_A
_geom_hbond_angle_DHA
_geom_hbond_distance_DH
_geom_hbond_distance_HA
_geom_hbond_distance_DA
_geom_hbond_publ_flag
C27 . H271 . O13 . 130 0.95 2.56 3.25(8) yes

loop_
_oxford_twin_element_scale_factors
0.64(2)
0.36(2)
